data_4073248
loop_
_publ_author_name
'Liu, Bin'
'Chen, Wanzhi'
'Jin, Shouwen'

_publ_section_title
;
 Synthesis, Structural Characterization, and Luminescence of New Silver
 Aggregates Containing Short Ag&#x2212;Ag Contacts Stabilized by
 Functionalized Bis(N-heterocyclic carbene) Ligands
;
_journal_issue 15
_journal_name_full Organometallics
_journal_page_first 3660
_journal_paper_doi 10.1021/om0701928
_journal_volume 26
_journal_year 2007
_chemical_formula_sum 'C48 H54 Ag4 F24 N14 O2 P4'
_chemical_formula_weight 1870.41
_chemical_name_systematic
; 
 ? 
;
_space_group_IT_number 2
_symmetry_cell_setting triclinic
_symmetry_space_group_name_Hall '-P 1'
_symmetry_space_group_name_H-M 'P -1'
_atom_sites_solution_hydrogens geom
_atom_sites_solution_primary direct
_atom_sites_solution_secondary difmap
_audit_creation_method SHELXL-97
_cell_angle_alpha 95.157(3)
_cell_angle_beta 92.219(2)
_cell_angle_gamma 104.290(3)
_cell_formula_units_Z 1
_cell_length_a 11.895(2)
_cell_length_b 11.937(2)
_cell_length_c 14.366(3)
_cell_measurement_reflns_used 4054
_cell_measurement_temperature 298(2)
_cell_measurement_theta_max 26.604
_cell_measurement_theta_min 2.501
_cell_volume 1964.8(6)
_computing_cell_refinement 'Bruker SMART'
_computing_data_collection 'Bruker SMART'
_computing_data_reduction 'Bruker SAINT'
_computing_molecular_graphics 'Bruker SHELXTL'
_computing_publication_material 'Bruker SHELXTL'
_computing_structure_refinement 'SHELXL-97 (Sheldrick, 1997)'
_computing_structure_solution 'SHELXS-97 (Sheldrick, 1990)'
_diffrn_ambient_temperature 298(2)
_diffrn_measured_fraction_theta_full 0.959
_diffrn_measured_fraction_theta_max 0.959
_diffrn_measurement_device_type 'CCD area detector'
_diffrn_measurement_method 'phi and omega scans'
_diffrn_radiation_monochromator graphite
_diffrn_radiation_source 'fine-focus sealed tube'
_diffrn_radiation_type MoK\a
_diffrn_radiation_wavelength 0.71073
_diffrn_reflns_av_R_equivalents 0.0535
_diffrn_reflns_av_sigmaI/netI 0.1504
_diffrn_reflns_limit_h_max 14
_diffrn_reflns_limit_h_min -10
_diffrn_reflns_limit_k_max 14
_diffrn_reflns_limit_k_min -14
_diffrn_reflns_limit_l_max 16
_diffrn_reflns_limit_l_min -17
_diffrn_reflns_number 9745
_diffrn_reflns_theta_full 25.01
_diffrn_reflns_theta_max 25.01
_diffrn_reflns_theta_min 1.77
_exptl_absorpt_coefficient_mu 1.163
_exptl_absorpt_correction_T_max 0.8269
_exptl_absorpt_correction_T_min 0.7292
_exptl_absorpt_correction_type multi-scan
_exptl_absorpt_process_details sadabs
_exptl_crystal_colour colorless
_exptl_crystal_density_diffrn 1.581
_exptl_crystal_density_method 'not measured'
_exptl_crystal_description prism
_exptl_crystal_F_000 920
_exptl_crystal_size_max 0.29
_exptl_crystal_size_mid 0.23
_exptl_crystal_size_min 0.17
_refine_diff_density_max 1.889
_refine_diff_density_min -1.170
_refine_diff_density_rms 0.166
_refine_ls_extinction_method none
_refine_ls_goodness_of_fit_ref 0.873
_refine_ls_hydrogen_treatment constr
_refine_ls_matrix_type full
_refine_ls_number_parameters 481
_refine_ls_number_reflns 6660
_refine_ls_number_restraints 556
_refine_ls_restrained_S_all 0.862
_refine_ls_R_factor_all 0.1338
_refine_ls_R_factor_gt 0.0726
_refine_ls_shift/su_max 0.000
_refine_ls_shift/su_mean 0.000
_refine_ls_structure_factor_coef Fsqd
_refine_ls_weighting_details 'calc w=1/[\s^2^(Fo^2^)+(0.1052P)^2^] where P=(Fo^2^+2Fc^2^)/3'
_refine_ls_weighting_scheme calc
_refine_ls_wR_factor_gt 0.1766
_refine_ls_wR_factor_ref 0.1982
_reflns_number_gt 3301
_reflns_number_total 6660
_reflns_threshold_expression >2sigma(I)
_cod_data_source_file om0701928-file001.cif
_cod_data_source_block 061211c
_cod_depositor_comments
;
The following automatic conversions were performed:

'_symmetry_cell_setting' value 'Triclinic' changed to 'triclinic'
according to /home/saulius/struct/CIF-dictionaries/cif_core.dic
dictionary named 'cif_core.dic' version 2.4.1 from 2010-06-29.

Automatic conversion script
Id: cif_fix_values 1715 2011-07-08 13:25:40Z adriana 
;
_cod_original_sg_symbol_H-M P-1
_cod_database_code 4073248

loop_
_symmetry_equiv_pos_as_xyz
'x, y, z'
'-x, -y, -z'

loop_
_atom_site_label
_atom_site_type_symbol
_atom_site_fract_x
_atom_site_fract_y
_atom_site_fract_z
_atom_site_U_iso_or_equiv
_atom_site_adp_type
_atom_site_occupancy
_atom_site_symmetry_multiplicity
_atom_site_calc_flag
_atom_site_refinement_flags
_atom_site_disorder_assembly
_atom_site_disorder_group
Ag1 Ag 0.92422(6) 0.92258(6) 0.57725(6) 0.0437(3) Uani 1 1 d . . .
Ag2 Ag 1.10804(6) 1.12005(6) 0.61741(5) 0.0432(3) Uani 1 1 d . . .
F1 F 0.7222(8) 0.2410(9) 0.1290(6) 0.121(3) Uani 1 1 d DU A .
F2 F 0.7321(8) 0.1791(10) -0.0841(7) 0.133(3) Uani 1 1 d U A .
F3 F 0.763(2) 0.3411(16) -0.0021(14) 0.119(5) Uani 0.525(15) 1 d PU A 1
F4 F 0.5938(15) 0.204(3) 0.0074(13) 0.112(5) Uani 0.525(15) 1 d PU A 1
F5 F 0.706(2) 0.0860(17) 0.0446(17) 0.124(6) Uani 0.525(15) 1 d PU A 1
F6 F 0.8576(15) 0.215(2) 0.0376(13) 0.105(5) Uani 0.525(15) 1 d PU A 1
F3' F 0.671(2) 0.3131(18) 0.0098(16) 0.120(5) Uani 0.475(15) 1 d PDU A 2
F4' F 0.5976(16) 0.120(2) 0.0104(16) 0.110(6) Uani 0.475(15) 1 d PDU A 2
F5' F 0.7772(19) 0.0964(19) 0.0327(16) 0.111(5) Uani 0.475(15) 1 d PDU A 2
F6' F 0.8523(14) 0.286(2) 0.0255(16) 0.136(7) Uani 0.475(15) 1 d PDU A 2
F7 F 0.8232(7) 0.1762(6) 0.4910(7) 0.111(3) Uani 1 1 d U B .
F8 F 0.6762(7) 0.3564(7) 0.5183(9) 0.131(3) Uani 1 1 d U B .
F9 F 0.6453(12) 0.1780(10) 0.4565(13) 0.134(4) Uani 0.753(12) 1 d PU B 1
F10' F 0.7040(12) 0.2016(13) 0.5869(11) 0.139(4) Uani 0.753(12) 1 d PDU B 1
F11 F 0.8553(13) 0.3491(12) 0.5642(14) 0.140(5) Uani 0.753(12) 1 d PU B 1
F12 F 0.7947(14) 0.3283(13) 0.4214(13) 0.145(5) Uani 0.753(12) 1 d PU B 1
F9' F 0.595(3) 0.200(4) 0.459(2) 0.141(8) Uani 0.247(12) 1 d PDU B 2
F10 F 0.750(4) 0.302(4) 0.598(4) 0.132(7) Uani 0.247(12) 1 d PU B 2
F11' F 0.829(4) 0.339(3) 0.510(3) 0.140(8) Uani 0.247(12) 1 d PDU B 2
F12' F 0.749(3) 0.231(4) 0.375(3) 0.132(7) Uani 0.247(12) 1 d PDU B 2
N1 N 0.7808(7) 0.6792(6) 0.5050(6) 0.047(2) Uani 1 1 d . . .
N2 N 0.6793(7) 0.8002(6) 0.4876(6) 0.045(2) Uani 1 1 d . . .
N3 N 0.7098(8) 0.8743(8) 0.3052(7) 0.061(3) Uani 1 1 d . . .
N4 N 1.0352(8) 0.9522(7) 0.7711(6) 0.048(2) Uani 1 1 d . . .
N5 N 0.9396(7) 1.0738(7) 0.7688(6) 0.046(2) Uani 1 1 d . . .
N6 N 1.0826(9) 1.2873(8) 0.7148(7) 0.068(3) Uani 1 1 d . . .
O1 O 0.9623(7) 0.7369(6) 0.6519(6) 0.063(2) Uani 1 1 d . . .
P1 P 0.7247(3) 0.2085(3) 0.0206(2) 0.0681(9) Uani 1 1 d D . .
P2 P 0.7459(3) 0.2648(3) 0.4987(3) 0.0628(9) Uani 1 1 d . . .
C1 C 0.7900(8) 0.7913(7) 0.4919(7) 0.039(2) Uani 1 1 d . . .
C2 C 0.6037(9) 0.6986(9) 0.4973(10) 0.066(4) Uani 1 1 d . . .
H2A H 0.5231 0.6838 0.4957 0.080 Uiso 1 1 calc R . .
C3 C 0.6675(10) 0.6234(9) 0.5098(11) 0.078(4) Uani 1 1 d . . .
H3A H 0.6392 0.5459 0.5200 0.093 Uiso 1 1 calc R . .
C4 C 0.8765(10) 0.6261(9) 0.5144(10) 0.063(3) Uani 1 1 d . . .
H4A H 0.9414 0.6685 0.4823 0.076 Uiso 1 1 calc R . .
H4B H 0.8535 0.5470 0.4845 0.076 Uiso 1 1 calc R . .
C5 C 0.9143(11) 0.6244(9) 0.6129(10) 0.070(4) Uani 1 1 d . . .
H5A H 0.8484 0.5888 0.6472 0.084 Uiso 1 1 calc R . .
H5B H 0.9714 0.5790 0.6166 0.084 Uiso 1 1 calc R . .
C6 C 0.6437(9) 0.9018(9) 0.4598(8) 0.050(3) Uani 1 1 d . . .
H6A H 0.7037 0.9714 0.4815 0.060 Uiso 1 1 calc R . .
H6B H 0.5730 0.9068 0.4895 0.060 Uiso 1 1 calc R . .
C7 C 0.6231(9) 0.8959(8) 0.3564(9) 0.053(3) Uani 1 1 d . . .
C8 C 0.5227(11) 0.9062(12) 0.3148(13) 0.090(5) Uani 1 1 d . . .
H8 H 0.4640 0.9202 0.3515 0.108 Uiso 1 1 calc R . .
C9 C 0.5068(18) 0.8966(17) 0.2212(15) 0.119(7) Uani 1 1 d . . .
H9 H 0.4377 0.9048 0.1934 0.143 Uiso 1 1 calc R . .
C10 C 0.5944(17) 0.8742(17) 0.1655(14) 0.121(7) Uani 1 1 d . . .
H10 H 0.5862 0.8670 0.1004 0.145 Uiso 1 1 calc R . .
C11 C 0.6935(12) 0.8634(12) 0.2130(9) 0.084(4) Uani 1 1 d . . .
H11 H 0.7529 0.8476 0.1778 0.100 Uiso 1 1 calc R . .
C12 C 1.0001(8) 1.0151(8) 0.7146(6) 0.033(2) Uani 1 1 d . . .
C13 C 0.9416(11) 1.0503(10) 0.8583(9) 0.068(3) Uani 1 1 d . . .
H13 H 0.9082 1.0832 0.9078 0.081 Uiso 1 1 calc R . .
C14 C 1.0023(13) 0.9689(11) 0.8612(10) 0.081(4) Uani 1 1 d . . .
H14 H 1.0184 0.9321 0.9126 0.097 Uiso 1 1 calc R . .
C15 C 1.1055(10) 0.8683(10) 0.7456(8) 0.059(3) Uani 1 1 d . . .
H15A H 1.1455 0.8894 0.6897 0.071 Uiso 1 1 calc R . .
H15B H 1.1639 0.8730 0.7958 0.071 Uiso 1 1 calc R . .
C16 C 1.0343(10) 0.7490(10) 0.7285(8) 0.061(3) Uani 1 1 d . . .
H16A H 1.0842 0.6962 0.7199 0.074 Uiso 1 1 calc R . .
H16B H 0.9894 0.7293 0.7823 0.074 Uiso 1 1 calc R . .
C17 C 0.8936(10) 1.1721(9) 0.7363(9) 0.062(3) Uani 1 1 d . . .
H17A H 0.8740 1.1586 0.6694 0.074 Uiso 1 1 calc R . .
H17B H 0.8241 1.1768 0.7679 0.074 Uiso 1 1 calc R . .
C18 C 0.9863(11) 1.2834(9) 0.7589(8) 0.055(3) Uani 1 1 d . . .
C19 C 0.9733(13) 1.3755(11) 0.8175(11) 0.083(4) Uani 1 1 d . . .
H19 H 0.9035 1.3702 0.8460 0.099 Uiso 1 1 calc R . .
C20 C 1.0565(18) 1.4706(14) 0.8345(11) 0.100(5) Uani 1 1 d . . .
H20 H 1.0490 1.5307 0.8778 0.119 Uiso 1 1 calc R . .
C21 C 1.1522(19) 1.4790(13) 0.7882(13) 0.111(6) Uani 1 1 d . . .
H21 H 1.2092 1.5489 0.7943 0.133 Uiso 1 1 calc R . .
C22 C 1.1688(12) 1.3838(11) 0.7300(11) 0.089(5) Uani 1 1 d . . .
H22 H 1.2390 1.3881 0.7024 0.107 Uiso 1 1 calc R . .

loop_
_atom_site_aniso_label
_atom_site_aniso_U_11
_atom_site_aniso_U_22
_atom_site_aniso_U_33
_atom_site_aniso_U_23
_atom_site_aniso_U_13
_atom_site_aniso_U_12
Ag1 0.0450(5) 0.0343(4) 0.0468(5) 0.0076(4) -0.0054(4) 0.0007(3)
Ag2 0.0365(5) 0.0428(5) 0.0442(5) 0.0019(4) 0.0013(3) -0.0004(3)
F1 0.114(6) 0.159(7) 0.099(6) -0.004(6) -0.006(5) 0.058(6)
F2 0.095(6) 0.205(9) 0.089(6) -0.006(6) 0.005(5) 0.025(6)
F3 0.127(11) 0.117(10) 0.118(10) 0.043(9) -0.019(10) 0.032(10)
F4 0.064(8) 0.171(12) 0.096(9) 0.004(11) -0.015(7) 0.025(10)
F5 0.119(12) 0.103(9) 0.142(11) 0.034(9) -0.006(11) 0.010(10)
F6 0.081(9) 0.138(11) 0.108(9) 0.048(9) 0.003(8) 0.039(9)
F3' 0.122(11) 0.120(11) 0.144(11) 0.041(10) 0.003(11) 0.072(10)
F4' 0.086(10) 0.125(11) 0.116(11) 0.026(11) 0.002(9) 0.013(10)
F5' 0.103(11) 0.128(11) 0.117(11) -0.006(9) 0.023(10) 0.066(10)
F6' 0.106(11) 0.143(12) 0.147(12) 0.016(12) -0.004(10) 0.011(11)
F7 0.094(5) 0.070(4) 0.186(8) 0.021(5) 0.026(5) 0.046(4)
F8 0.089(5) 0.072(5) 0.248(10) 0.013(6) 0.018(6) 0.053(4)
F9 0.092(8) 0.060(6) 0.250(11) -0.013(7) -0.040(8) 0.039(6)
F10' 0.125(9) 0.113(8) 0.197(11) 0.069(8) 0.046(8) 0.040(7)
F11 0.098(8) 0.090(7) 0.218(11) -0.027(9) -0.053(8) 0.022(6)
F12 0.171(10) 0.112(9) 0.175(11) 0.063(8) 0.054(9) 0.054(8)
F9' 0.109(14) 0.096(13) 0.211(14) 0.005(13) 0.011(13) 0.017(13)
F10 0.113(13) 0.090(12) 0.202(14) -0.010(13) 0.030(13) 0.050(12)
F11' 0.128(14) 0.083(12) 0.217(15) 0.002(14) -0.019(14) 0.052(12)
F12' 0.118(12) 0.096(12) 0.187(13) 0.012(12) -0.001(12) 0.043(12)
N1 0.036(5) 0.026(4) 0.078(7) 0.011(4) 0.010(4) 0.003(4)
N2 0.038(5) 0.030(4) 0.068(6) 0.011(4) 0.004(4) 0.008(4)
N3 0.042(5) 0.069(6) 0.067(7) 0.002(5) -0.007(5) 0.010(5)
N4 0.074(6) 0.046(5) 0.025(5) 0.000(4) 0.004(4) 0.019(5)
N5 0.060(6) 0.041(5) 0.041(5) 0.019(4) 0.012(4) 0.017(4)
N6 0.078(7) 0.055(6) 0.069(7) -0.014(5) 0.011(6) 0.019(6)
O1 0.075(5) 0.034(4) 0.079(6) 0.014(4) -0.016(5) 0.014(4)
P1 0.069(2) 0.091(3) 0.049(2) 0.0069(18) -0.0031(17) 0.030(2)
P2 0.0439(18) 0.0364(16) 0.109(3) 0.0123(19) 0.0087(18) 0.0097(14)
C1 0.038(6) 0.028(5) 0.044(6) 0.009(4) -0.002(5) -0.005(4)
C2 0.028(6) 0.045(6) 0.126(12) 0.026(7) 0.012(6) 0.002(5)
C3 0.048(7) 0.027(6) 0.153(14) 0.032(7) 0.022(8) -0.011(5)
C4 0.053(7) 0.034(6) 0.102(11) 0.001(6) -0.003(7) 0.014(5)
C5 0.064(8) 0.044(7) 0.101(11) 0.019(7) -0.011(7) 0.008(6)
C6 0.042(6) 0.049(6) 0.064(8) 0.019(6) 0.013(5) 0.017(5)
C7 0.038(6) 0.039(6) 0.082(9) 0.016(6) -0.007(6) 0.006(5)
C8 0.056(8) 0.093(10) 0.122(15) 0.010(10) -0.013(9) 0.027(8)
C9 0.103(15) 0.139(16) 0.107(16) 0.034(13) -0.038(13) 0.014(12)
C10 0.093(13) 0.155(16) 0.092(14) 0.030(12) -0.042(11) -0.011(12)
C11 0.067(9) 0.123(12) 0.042(8) -0.004(7) -0.017(6) -0.003(8)
C12 0.034(5) 0.042(5) 0.026(5) 0.014(4) 0.009(4) 0.011(4)
C13 0.091(10) 0.065(8) 0.062(9) 0.013(7) 0.021(7) 0.046(7)
C14 0.122(12) 0.072(8) 0.056(9) 0.016(7) -0.015(8) 0.036(9)
C15 0.057(7) 0.072(8) 0.056(8) -0.004(6) -0.010(6) 0.036(6)
C16 0.073(8) 0.069(8) 0.054(8) 0.015(6) 0.000(6) 0.037(7)
C17 0.068(8) 0.053(7) 0.080(9) 0.011(6) 0.017(7) 0.042(6)
C18 0.072(8) 0.051(7) 0.045(7) -0.008(5) -0.006(6) 0.029(6)
C19 0.100(11) 0.042(7) 0.117(12) 0.007(8) 0.028(9) 0.035(8)
C20 0.155(17) 0.065(10) 0.076(11) -0.019(8) 0.032(11) 0.028(11)
C21 0.162(18) 0.056(9) 0.094(13) -0.010(9) -0.015(12) 0.000(11)
C22 0.071(9) 0.053(8) 0.125(13) -0.016(8) 0.011(9) -0.009(7)

loop_
_atom_type_symbol
_atom_type_description
_atom_type_scat_dispersion_real
_atom_type_scat_dispersion_imag
_atom_type_scat_source
C C 0.0033 0.0016 'International Tables Vol C Tables 4.2.6.8 and 6.1.1.4'
H H 0.0000 0.0000 'International Tables Vol C Tables 4.2.6.8 and 6.1.1.4'
N N 0.0061 0.0033 'International Tables Vol C Tables 4.2.6.8 and 6.1.1.4'
P P 0.1023 0.0942 'International Tables Vol C Tables 4.2.6.8 and 6.1.1.4'
Ag Ag -0.8971 1.1015 'International Tables Vol C Tables 4.2.6.8 and 6.1.1.4'
F F 0.0171 0.0103 'International Tables Vol C Tables 4.2.6.8 and 6.1.1.4'
O O 0.0106 0.0060 'International Tables Vol C Tables 4.2.6.8 and 6.1.1.4'

loop_
_geom_angle_atom_site_label_1
_geom_angle_atom_site_label_2
_geom_angle_atom_site_label_3
_geom_angle
_geom_angle_site_symmetry_1
_geom_angle_site_symmetry_3
C1 Ag1 C12 151.2(3) . .
C1 Ag1 O1 82.8(3) . .
C12 Ag1 O1 83.6(3) . .
C1 Ag1 Ag2 157.6(2) . .
C12 Ag1 Ag2 50.5(2) . .
O1 Ag1 Ag2 112.84(16) . .
C1 Ag1 Ag2 50.9(2) . 2_776
C12 Ag1 Ag2 157.5(2) . 2_776
O1 Ag1 Ag2 110.73(18) . 2_776
Ag2 Ag1 Ag2 107.10(3) . 2_776
C1 Ag1 Ag1 104.3(2) . 2_776
C12 Ag1 Ag1 104.0(2) . 2_776
O1 Ag1 Ag1 128.65(19) . 2_776
Ag2 Ag1 Ag1 53.57(3) . 2_776
Ag2 Ag1 Ag1 53.53(3) 2_776 2_776
C12 Ag2 C1 173.7(3) . 2_776
C12 Ag2 N3 96.3(3) . 2_776
C1 Ag2 N3 86.2(3) 2_776 2_776
C12 Ag2 N6 86.0(4) . .
C1 Ag2 N6 99.8(4) 2_776 .
N3 Ag2 N6 93.4(4) 2_776 .
C12 Ag2 Ag1 51.1(2) . .
C1 Ag2 Ag1 122.9(2) 2_776 .
N3 Ag2 Ag1 125.6(2) 2_776 .
N6 Ag2 Ag1 120.6(3) . .
C12 Ag2 Ag1 123.9(2) . 2_776
C1 Ag2 Ag1 50.2(2) 2_776 2_776
N3 Ag2 Ag1 120.5(3) 2_776 2_776
N6 Ag2 Ag1 127.4(3) . 2_776
Ag1 Ag2 Ag1 72.90(3) . 2_776
C1 N1 C3 109.7(8) . .
C1 N1 C4 125.6(8) . .
C3 N1 C4 124.7(8) . .
C2 N2 C1 111.9(8) . .
C2 N2 C6 123.2(8) . .
C1 N2 C6 124.2(8) . .
C11 N3 C7 118.0(10) . .
C11 N3 Ag2 122.4(9) . 2_776
C7 N3 Ag2 119.2(8) . 2_776
C12 N4 C14 113.7(9) . .
C12 N4 C15 125.0(9) . .
C14 N4 C15 121.3(9) . .
C13 N5 C12 113.1(8) . .
C13 N5 C17 123.0(9) . .
C12 N5 C17 122.9(8) . .
C18 N6 C22 118.1(11) . .
C18 N6 Ag2 121.3(8) . .
C22 N6 Ag2 120.5(9) . .
C16 O1 C5 115.9(8) . .
C16 O1 Ag1 121.1(6) . .
C5 O1 Ag1 123.0(6) . .
F5 P1 F2 95.3(11) . .
F5 P1 F4 95.2(12) . .
F2 P1 F4 91.7(8) . .
F5 P1 F3' 147.1(13) . .
F2 P1 F3' 95.2(10) . .
F4 P1 F3' 53.4(9) . .
F5 P1 F6' 118.0(12) . .
F2 P1 F6' 89.3(9) . .
F4 P1 F6' 146.5(12) . .
F3' P1 F6' 93.2(9) . .
F5 P1 F6 84.8(11) . .
F2 P1 F6 90.3(8) . .
F4 P1 F6 178.1(11) . .
F3' P1 F6 126.2(11) . .
F6' P1 F6 33.3(8) . .
F5 P1 F1 85.3(10) . .
F2 P1 F1 177.8(6) . .
F4 P1 F1 90.3(8) . .
F3' P1 F1 85.3(9) . .
F6' P1 F1 88.6(8) . .
F6 P1 F1 87.7(8) . .
F5 P1 F3 172.1(12) . .
F2 P1 F3 85.0(9) . .
F4 P1 F3 92.7(12) . .
F3' P1 F3 40.4(8) . .
F6' P1 F3 54.0(9) . .
F6 P1 F3 87.2(10) . .
F1 P1 F3 94.1(9) . .
F5 P1 F4' 58.5(10) . .
F2 P1 F4' 87.3(9) . .
F4 P1 F4' 37.6(8) . .
F3' P1 F4' 91.0(9) . .
F6' P1 F4' 174.8(11) . .
F6 P1 F4' 142.8(10) . .
F1 P1 F4' 94.8(9) . .
F3 P1 F4' 129.3(10) . .
F5 P1 F5' 31.2(9) . .
F2 P1 F5' 85.2(9) . .
F4 P1 F5' 124.9(11) . .
F3' P1 F5' 178.2(10) . .
F6' P1 F5' 88.5(8) . .
F6 P1 F5' 55.5(9) . .
F1 P1 F5' 94.3(9) . .
F3 P1 F5' 141.3(11) . .
F4' P1 F5' 87.4(9) . .
F11' P2 F9 163(2) . .
F11' P2 F10 77(3) . .
F9 P2 F10 119(2) . .
F11' P2 F12 58.8(19) . .
F9 P2 F12 104.6(11) . .
F10 P2 F12 131(2) . .
F11' P2 F8 88(3) . .
F9 P2 F8 93.1(6) . .
F10 P2 F8 68.7(17) . .
F12 P2 F8 87.9(7) . .
F11' P2 F7 89(3) . .
F9 P2 F7 91.7(6) . .
F10 P2 F7 104.7(17) . .
F12 P2 F7 95.5(7) . .
F8 P2 F7 173.2(6) . .
F11' P2 F10' 116(2) . .
F9 P2 F10' 80.3(9) . .
F10 P2 F10' 45.7(18) . .
F12 P2 F10' 174.9(9) . .
F8 P2 F10' 93.2(7) . .
F7 P2 F10' 82.9(6) . .
F11' P2 F11 27(2) . .
F9 P2 F11 169.0(10) . .
F10 P2 F11 52.2(19) . .
F12 P2 F11 86.2(10) . .
F8 P2 F11 89.1(7) . .
F7 P2 F11 85.3(7) . .
F10' P2 F11 88.8(9) . .
F11' P2 F12' 98.6(18) . .
F9 P2 F12' 65.6(14) . .
F10 P2 F12' 175(2) . .
F12 P2 F12' 44.5(12) . .
F8 P2 F12' 109.9(13) . .
F7 P2 F12' 76.5(12) . .
F10' P2 F12' 139.1(15) . .
F11 P2 F12' 123.6(14) . .
F11' P2 F9' 154(3) . .
F9 P2 F9' 21.7(16) . .
F10 P2 F9' 108(2) . .
F12 P2 F9' 104.0(13) . .
F8 P2 F9' 71.4(16) . .
F7 P2 F9' 113.2(17) . .
F10' P2 F9' 81.1(10) . .
F11 P2 F9' 157.4(16) . .
F12' P2 F9' 75.4(11) . .
N2 C1 N1 104.1(7) . .
N2 C1 Ag1 120.3(7) . .
N1 C1 Ag1 117.5(6) . .
N2 C1 Ag2 112.3(6) . 2_776
N1 C1 Ag2 123.4(7) . 2_776
Ag1 C1 Ag2 78.9(3) . 2_776
C3 C2 N2 106.0(9) . .
C3 C2 H2A 127.0 . .
N2 C2 H2A 127.0 . .
C2 C3 N1 108.2(8) . .
C2 C3 H3A 125.9 . .
N1 C3 H3A 125.9 . .
N1 C4 C5 112.4(11) . .
N1 C4 H4A 109.1 . .
C5 C4 H4A 109.1 . .
N1 C4 H4B 109.1 . .
C5 C4 H4B 109.1 . .
H4A C4 H4B 107.9 . .
O1 C5 C4 109.1(9) . .
O1 C5 H5A 109.9 . .
C4 C5 H5A 109.9 . .
O1 C5 H5B 109.9 . .
C4 C5 H5B 109.9 . .
H5A C5 H5B 108.3 . .
N2 C6 C7 111.8(9) . .
N2 C6 H6A 109.3 . .
C7 C6 H6A 109.3 . .
N2 C6 H6B 109.3 . .
C7 C6 H6B 109.3 . .
H6A C6 H6B 107.9 . .
N3 C7 C8 121.2(13) . .
N3 C7 C6 115.8(9) . .
C8 C7 C6 123.0(13) . .
C9 C8 C7 120.9(17) . .
C9 C8 H8 119.6 . .
C7 C8 H8 119.6 . .
C8 C9 C10 119.8(17) . .
C8 C9 H9 120.1 . .
C10 C9 H9 120.1 . .
C11 C10 C9 115.9(17) . .
C11 C10 H10 122.0 . .
C9 C10 H10 122.0 . .
N3 C11 C10 124.2(16) . .
N3 C11 H11 117.9 . .
C10 C11 H11 117.9 . .
N4 C12 N5 103.1(8) . .
N4 C12 Ag2 125.5(7) . .
N5 C12 Ag2 114.2(6) . .
N4 C12 Ag1 114.9(7) . .
N5 C12 Ag1 120.8(6) . .
Ag2 C12 Ag1 78.5(3) . .
N5 C13 C14 105.3(11) . .
N5 C13 H13 127.4 . .
C14 C13 H13 127.4 . .
C13 C14 N4 104.8(10) . .
C13 C14 H14 127.6 . .
N4 C14 H14 127.6 . .
C16 C15 N4 112.2(9) . .
C16 C15 H15A 109.2 . .
N4 C15 H15A 109.2 . .
C16 C15 H15B 109.2 . .
N4 C15 H15B 109.2 . .
H15A C15 H15B 107.9 . .
O1 C16 C15 110.3(9) . .
O1 C16 H16A 109.6 . .
C15 C16 H16A 109.6 . .
O1 C16 H16B 109.6 . .
C15 C16 H16B 109.6 . .
H16A C16 H16B 108.1 . .
C18 C17 N5 108.3(9) . .
C18 C17 H17A 110.0 . .
N5 C17 H17A 110.0 . .
C18 C17 H17B 110.0 . .
N5 C17 H17B 110.0 . .
H17A C17 H17B 108.4 . .
N6 C18 C19 121.7(12) . .
N6 C18 C17 114.3(10) . .
C19 C18 C17 123.9(12) . .
C20 C19 C18 121.5(14) . .
C20 C19 H19 119.2 . .
C18 C19 H19 119.2 . .
C19 C20 C21 118.0(15) . .
C19 C20 H20 121.0 . .
C21 C20 H20 121.0 . .
C20 C21 C22 121.0(15) . .
C20 C21 H21 119.5 . .
C22 C21 H21 119.5 . .
N6 C22 C21 119.2(14) . .
N6 C22 H22 120.4 . .
C21 C22 H22 120.4 . .

loop_
_geom_bond_atom_site_label_1
_geom_bond_atom_site_label_2
_geom_bond_distance
_geom_bond_site_symmetry_2
Ag1 C1 2.186(9) .
Ag1 C12 2.215(9) .
Ag1 O1 2.674(6) .
Ag1 Ag2 2.7899(10) .
Ag1 Ag2 2.7913(12) 2_776
Ag1 Ag1 3.3158(16) 2_776
Ag2 C12 2.197(8) .
Ag2 C1 2.208(9) 2_776
Ag2 N3 2.380(9) 2_776
Ag2 N6 2.422(9) .
Ag2 Ag1 2.7913(12) 2_776
F1 P1 1.573(10) .
F2 P1 1.525(10) .
F3 P1 1.603(18) .
F4 P1 1.548(17) .
F5 P1 1.50(2) .
F6 P1 1.572(17) .
F3' P1 1.554(16) .
F4' P1 1.609(18) .
F5' P1 1.630(19) .
F6' P1 1.565(14) .
F7 P2 1.563(8) .
F8 P2 1.540(8) .
F9 P2 1.446(14) .
F10' P2 1.567(14) .
F11 P2 1.637(13) .
F12 P2 1.460(14) .
F9' P2 1.82(3) .
F10 P2 1.45(5) .
F11' P2 1.15(3) .
F12' P2 1.79(4) .
N1 C1 1.346(11) .
N1 C3 1.355(12) .
N1 C4 1.441(13) .
N2 C2 1.342(12) .
N2 C1 1.345(12) .
N2 C6 1.462(11) .
N3 C11 1.322(15) .
N3 C7 1.351(14) .
N3 Ag2 2.380(9) 2_776
N4 C12 1.278(11) .
N4 C14 1.378(15) .
N4 C15 1.486(13) .
N5 C13 1.340(13) .
N5 C12 1.345(12) .
N5 C17 1.513(12) .
N6 C18 1.323(15) .
N6 C22 1.334(14) .
O1 C16 1.344(12) .
O1 C5 1.380(12) .
C1 Ag2 2.208(9) 2_776
C2 C3 1.329(14) .
C2 H2A 0.9300 .
C3 H3A 0.9300 .
C4 C5 1.472(17) .
C4 H4A 0.9700 .
C4 H4B 0.9700 .
C5 H5A 0.9700 .
C5 H5B 0.9700 .
C6 C7 1.489(15) .
C6 H6A 0.9700 .
C6 H6B 0.9700 .
C7 C8 1.353(16) .
C8 C9 1.34(2) .
C8 H8 0.9300 .
C9 C10 1.40(2) .
C9 H9 0.9300 .
C10 C11 1.38(2) .
C10 H10 0.9300 .
C11 H11 0.9300 .
C13 C14 1.349(15) .
C13 H13 0.9300 .
C14 H14 0.9300 .
C15 C16 1.460(15) .
C15 H15A 0.9700 .
C15 H15B 0.9700 .
C16 H16A 0.9700 .
C16 H16B 0.9700 .
C17 C18 1.502(16) .
C17 H17A 0.9700 .
C17 H17B 0.9700 .
C18 C19 1.367(16) .
C19 C20 1.31(2) .
C19 H19 0.9300 .
C20 C21 1.33(2) .
C20 H20 0.9300 .
C21 C22 1.41(2) .
C21 H21 0.9300 .
C22 H22 0.9300 .

loop_
_geom_torsion_atom_site_label_1
_geom_torsion_atom_site_label_2
_geom_torsion_atom_site_label_3
_geom_torsion_atom_site_label_4
_geom_torsion
_geom_torsion_site_symmetry_1
_geom_torsion_site_symmetry_4
C1 Ag1 Ag2 C12 168.6(8) . .
O1 Ag1 Ag2 C12 -59.7(4) . .
Ag2 Ag1 Ag2 C12 178.2(3) 2_776 .
Ag1 Ag1 Ag2 C12 178.2(3) 2_776 .
C1 Ag1 Ag2 C1 -13.9(10) . 2_776
C12 Ag1 Ag2 C1 177.5(4) . 2_776
O1 Ag1 Ag2 C1 117.8(4) . 2_776
Ag2 Ag1 Ag2 C1 -4.3(3) 2_776 2_776
Ag1 Ag1 Ag2 C1 -4.3(3) 2_776 2_776
C1 Ag1 Ag2 N3 -125.3(8) . 2_776
C12 Ag1 Ag2 N3 66.1(4) . 2_776
O1 Ag1 Ag2 N3 6.4(4) . 2_776
Ag2 Ag1 Ag2 N3 -115.7(3) 2_776 2_776
Ag1 Ag1 Ag2 N3 -115.7(3) 2_776 2_776
C1 Ag1 Ag2 N6 114.2(8) . .
C12 Ag1 Ag2 N6 -54.4(4) . .
O1 Ag1 Ag2 N6 -114.1(4) . .
Ag2 Ag1 Ag2 N6 123.8(3) 2_776 .
Ag1 Ag1 Ag2 N6 123.8(3) 2_776 .
C1 Ag1 Ag2 Ag1 -9.6(7) . 2_776
C12 Ag1 Ag2 Ag1 -178.2(3) . 2_776
O1 Ag1 Ag2 Ag1 122.1(2) . 2_776
Ag2 Ag1 Ag2 Ag1 0.0 2_776 2_776
C12 Ag2 N6 C18 -31.7(9) . .
C1 Ag2 N6 C18 145.6(9) 2_776 .
N3 Ag2 N6 C18 -127.7(9) 2_776 .
Ag1 Ag2 N6 C18 7.7(10) . .
Ag1 Ag2 N6 C18 98.9(9) 2_776 .
C12 Ag2 N6 C22 144.1(11) . .
C1 Ag2 N6 C22 -38.6(11) 2_776 .
N3 Ag2 N6 C22 48.1(11) 2_776 .
Ag1 Ag2 N6 C22 -176.6(10) . .
Ag1 Ag2 N6 C22 -85.3(11) 2_776 .
C1 Ag1 O1 C16 -171.1(9) . .
C12 Ag1 O1 C16 -16.5(9) . .
Ag2 Ag1 O1 C16 25.5(9) . .
Ag2 Ag1 O1 C16 145.6(8) 2_776 .
Ag1 Ag1 O1 C16 86.3(9) 2_776 .
C1 Ag1 O1 C5 11.8(9) . .
C12 Ag1 O1 C5 166.4(10) . .
Ag2 Ag1 O1 C5 -151.5(9) . .
Ag2 Ag1 O1 C5 -31.5(10) 2_776 .
Ag1 Ag1 O1 C5 -90.8(9) 2_776 .
C2 N2 C1 N1 0.0(12) . .
C6 N2 C1 N1 -170.3(9) . .
C2 N2 C1 Ag1 -134.3(8) . .
C6 N2 C1 Ag1 55.4(12) . .
C2 N2 C1 Ag2 135.8(8) . 2_776
C6 N2 C1 Ag2 -34.5(12) . 2_776
C3 N1 C1 N2 -1.0(12) . .
C4 N1 C1 N2 -179.9(10) . .
C3 N1 C1 Ag1 134.8(9) . .
C4 N1 C1 Ag1 -44.1(13) . .
C3 N1 C1 Ag2 -130.5(9) . 2_776
C4 N1 C1 Ag2 50.7(13) . 2_776
C12 Ag1 C1 N2 63.9(10) . .
O1 Ag1 C1 N2 126.3(7) . .
Ag2 Ag1 C1 N2 -97.6(10) . .
Ag2 Ag1 C1 N2 -109.5(8) 2_776 .
Ag1 Ag1 C1 N2 -105.6(7) 2_776 .
C12 Ag1 C1 N1 -64.6(12) . .
O1 Ag1 C1 N1 -2.2(8) . .
Ag2 Ag1 C1 N1 133.9(6) . .
Ag2 Ag1 C1 N1 122.0(9) 2_776 .
Ag1 Ag1 C1 N1 125.9(7) 2_776 .
C12 Ag1 C1 Ag2 173.4(5) . 2_776
O1 Ag1 C1 Ag2 -124.2(3) . 2_776
Ag2 Ag1 C1 Ag2 11.9(8) . 2_776
Ag1 Ag1 C1 Ag2 3.9(3) 2_776 2_776
C1 N2 C2 C3 1.0(14) . .
C6 N2 C2 C3 171.4(11) . .
N2 C2 C3 N1 -1.6(15) . .
C1 N1 C3 C2 1.7(15) . .
C4 N1 C3 C2 -179.4(11) . .
C1 N1 C4 C5 94.8(12) . .
C3 N1 C4 C5 -83.9(14) . .
C16 O1 C5 C4 -158.5(10) . .
Ag1 O1 C5 C4 18.7(14) . .
N1 C4 C5 O1 -67.1(12) . .
C2 N2 C6 C7 -82.5(13) . .
C1 N2 C6 C7 86.7(12) . .
C11 N3 C7 C8 0.0(17) . .
Ag2 N3 C7 C8 172.6(9) 2_776 .
C11 N3 C7 C6 177.3(10) . .
Ag2 N3 C7 C6 -10.1(12) 2_776 .
N2 C6 C7 N3 -51.2(12) . .
N2 C6 C7 C8 126.1(11) . .
N3 C7 C8 C9 -1(2) . .
C6 C7 C8 C9 -177.9(13) . .
C7 C8 C9 C10 1(3) . .
C8 C9 C10 C11 0(3) . .
C7 N3 C11 C10 1(2) . .
Ag2 N3 C11 C10 -171.6(12) 2_776 .
C9 C10 C11 N3 -1(3) . .
C14 N4 C12 N5 -1.3(12) . .
C15 N4 C12 N5 179.1(9) . .
C14 N4 C12 Ag2 131.7(9) . .
C15 N4 C12 Ag2 -47.9(13) . .
C14 N4 C12 Ag1 -134.8(8) . .
C15 N4 C12 Ag1 45.6(12) . .
C13 N5 C12 N4 2.4(12) . .
C17 N5 C12 N4 171.7(9) . .
C13 N5 C12 Ag2 -136.9(8) . .
C17 N5 C12 Ag2 32.4(11) . .
C13 N5 C12 Ag1 132.4(8) . .
C17 N5 C12 Ag1 -58.3(11) . .
C1 Ag2 C12 N4 93(3) 2_776 .
N3 Ag2 C12 N4 -19.1(9) 2_776 .
N6 Ag2 C12 N4 -112.0(9) . .
Ag1 Ag2 C12 N4 112.5(9) . .
Ag1 Ag2 C12 N4 114.6(8) 2_776 .
C1 Ag2 C12 N5 -138(3) 2_776 .
N3 Ag2 C12 N5 109.6(7) 2_776 .
N6 Ag2 C12 N5 16.6(7) . .
Ag1 Ag2 C12 N5 -118.8(7) . .
Ag1 Ag2 C12 N5 -116.8(6) 2_776 .
C1 Ag2 C12 Ag1 -20(3) 2_776 .
N3 Ag2 C12 Ag1 -131.6(3) 2_776 .
N6 Ag2 C12 Ag1 135.4(3) . .
Ag1 Ag2 C12 Ag1 2.1(4) 2_776 .
C1 Ag1 C12 N4 65.0(11) . .
O1 Ag1 C12 N4 2.8(7) . .
Ag2 Ag1 C12 N4 -124.0(8) . .
Ag2 Ag1 C12 N4 -128.5(6) 2_776 .
Ag1 Ag1 C12 N4 -125.5(7) 2_776 .
C1 Ag1 C12 N5 -59.6(10) . .
O1 Ag1 C12 N5 -121.8(7) . .
Ag2 Ag1 C12 N5 111.4(7) . .
Ag2 Ag1 C12 N5 106.9(8) 2_776 .
Ag1 Ag1 C12 N5 109.9(6) 2_776 .
C1 Ag1 C12 Ag2 -171.0(6) . .
O1 Ag1 C12 Ag2 126.8(3) . .
Ag2 Ag1 C12 Ag2 -4.5(8) 2_776 .
Ag1 Ag1 C12 Ag2 -1.5(3) 2_776 .
C12 N5 C13 C14 -2.6(14) . .
C17 N5 C13 C14 -171.8(10) . .
N5 C13 C14 N4 1.6(14) . .
C12 N4 C14 C13 -0.2(14) . .
C15 N4 C14 C13 179.5(10) . .
C12 N4 C15 C16 -99.0(12) . .
C14 N4 C15 C16 81.4(13) . .
C5 O1 C16 C15 162.5(11) . .
Ag1 O1 C16 C15 -14.8(13) . .
N4 C15 C16 O1 66.4(13) . .
C13 N5 C17 C18 79.9(13) . .
C12 N5 C17 C18 -88.4(12) . .
C22 N6 C18 C19 1.0(19) . .
Ag2 N6 C18 C19 176.8(9) . .
C22 N6 C18 C17 179.2(11) . .
Ag2 N6 C18 C17 -5.0(14) . .
N5 C17 C18 N6 63.1(13) . .
N5 C17 C18 C19 -118.8(12) . .
N6 C18 C19 C20 -2(2) . .
C17 C18 C19 C20 -179.7(14) . .
C18 C19 C20 C21 4(3) . .
C19 C20 C21 C22 -7(3) . .
C18 N6 C22 C21 -3(2) . .
Ag2 N6 C22 C21 -178.9(11) . .
C20 C21 C22 N6 6(3) . .

loop_
_platon_squeeze_void_nr
_platon_squeeze_void_average_x
_platon_squeeze_void_average_y
_platon_squeeze_void_average_z
_platon_squeeze_void_volume
_platon_squeeze_void_count_electrons
1 0.500 0.500 0.000 623.9 -28.7
